data_4035963
loop_
_publ_author_name
'Maestro, Aitor'
'Martinez de Marigorta, Edorta'
'Palacios, Francisco'
'Vicario, Javier'

_publ_section_title
;
 Enantioselective \a-Aminophosphonate Functionalization of Indole Ring
 through an Organocatalyzed Friedel-Crafts Reaction.
;
_journal_issue 2
_journal_name_full 'The Journal of organic chemistry'
_journal_page_first 1094
_journal_page_last 1102
_journal_paper_doi 10.1021/acs.joc.8b02843
_journal_volume 84
_journal_year 2019
_chemical_compound_source 'synthesis as described'
_chemical_formula_moiety 'C22 H26 F1 N2 O4 P1'
_chemical_formula_sum 'C22 H26 F N2 O4 P'
_chemical_formula_weight 432.42
_space_group_crystal_system tetragonal
_space_group_IT_number 88
_space_group_name_Hall '-I 4ad'
_space_group_name_H-M_alt 'I 41/a :2'
_symmetry_cell_setting tetragonal
_symmetry_Int_Tables_number 88
_symmetry_space_group_name_Hall '-I 4ad'
_atom_sites_solution_hydrogens mixed
_atom_sites_solution_primary direct
_audit_creation_date 2017-07-21T12:21:51-00:00
_audit_creation_method 'WinGX routine CIF_UPDATE'
_cell_angle_alpha 90
_cell_angle_beta 90
_cell_angle_gamma 90
_cell_formula_units_Z 16
_cell_length_a 27.2663(2)
_cell_length_b 27.2663(2)
_cell_length_c 12.3982(2)
_cell_measurement_reflns_used 33123
_cell_measurement_temperature 150.00(10)
_cell_measurement_theta_max 73.695
_cell_measurement_theta_min 3.879
_cell_measurement_wavelength 1.54184
_cell_volume 9217.46(18)
_computing_cell_refinement 'CrysAlisPro 1.171.38.46 (Rigaku OD, 2015)'
_computing_data_collection 'CrysAlisPro 1.171.38.46 (Rigaku OD, 2015)'
_computing_data_reduction 'CrysAlisPro 1.171.38.46 (Rigaku OD, 2015)'
_computing_molecular_graphics 'Olex2 (Dolomanov et al., 2009)'
_computing_publication_material 'Olex2 (Dolomanov et al., 2009)'
_computing_structure_refinement 'ShelXL (Sheldrick, 2015)'
_computing_structure_solution 'ShelXS (Sheldrick, 2008)'
_diffrn_ambient_temperature 150.00(10)
_diffrn_detector 'CCD plate'
_diffrn_detector_area_resol_mean 5.2012
_diffrn_detector_type Atlas
_diffrn_measured_fraction_theta_full 0.999
_diffrn_measured_fraction_theta_max 0.999
_diffrn_measurement_details
;
List of Runs (angles in degrees, time in seconds):

  # Type    Start    End  Width  t~exp~   \w     \q     \k     \f   Frames
--------------------------------------------------------------------------
  1  \w   -112.00 -84.00   1.00    1.00    --  -41.33 -99.00  90.00   28
  2  \w   -112.00 -85.00   1.00    1.00    --  -41.33 -99.00 120.00   27
  3  \w     26.00 109.00   1.00    1.00    --   41.33  45.00-161.00   83
  4  \w     20.00 113.00   1.00    1.00    --   41.33  57.00 120.00   93
  5  \w     34.00  59.00   1.00    4.00    --  108.36 -45.00 150.00   25
  6  \w     38.00  64.00   1.00    4.00    --  108.36 -45.00 120.00   26
  7  \w     41.00  76.00   1.00    4.00    --  108.36 -45.00 -60.00   35
  8  \w     34.00  63.00   1.00    4.00    --  108.36 -30.00 150.00   29
  9  \w     73.00 157.00   1.00    4.00    --  108.36 125.00  30.00   84
 10  \w     75.00 158.00   1.00    4.00    --  108.36  77.00 120.00   83
 11  \w    104.00 130.00   1.00    4.00    --  108.36  45.00-161.00   26
 12  \w     31.00  57.00   1.00    4.00    --  108.36 -30.00 -90.00   26
 13  \w     76.00 158.00   1.00    4.00    --  108.36 128.00  66.00   82
 14  \w     41.00  77.00   1.00    4.00    --  108.36 -45.00 -30.00   36
 15  \w   -107.00 -81.00   1.00    1.00    --  -41.33 -99.00-180.00   26
 16  \w     15.00  91.00   1.00    1.00    --   41.33  38.00 -60.00   76
 17  \w     14.00  92.00   1.00    1.00    --   41.33-125.00  30.00   78
 18  \w   -157.00-128.00   1.00    4.00    --  -83.00-125.00  30.00   29
 19  \w   -121.00 -81.00   1.00    4.00    --  -83.00-125.00 -90.00   40
 20  \w     60.00 142.00   1.00    4.00    --  108.36 -77.00 -30.00   82
 21  \w    103.00 129.00   1.00    4.00    --  108.36 -77.00  90.00   26
 22  \w     39.00  75.00   1.00    4.00    --  108.36 -77.00  90.00   36
 23  \w     32.00  64.00   1.00    4.00    --  108.36 -30.00-180.00   32
 24  \w     43.00 100.00   1.00    4.00    --  108.36 -94.00-120.00   57
 25  \w     78.00 130.00   1.00    4.00    --  108.36 125.00 -60.00   52
 26  \w    110.00 157.00   1.00    4.00    --  108.36  45.00  30.00   47
 27  \w     74.00 117.00   1.00    4.00    --  108.36-125.00   0.00   43
 28  \w     47.00  74.00   1.00    4.00    --  108.36 -45.00   0.00   27
 29  \w     58.00 109.00   1.00    4.00    --  108.36 -94.00 150.00   51
 30  \w     90.00 117.00   1.00    4.00    --  108.36-125.00 120.00   27
 31  \w   -124.00 -79.00   1.00    1.00    --  -41.33 -99.00   0.00   45
 32  \w   -119.00  -8.00   1.00    1.00    --  -41.33 -76.00-126.00  111
 33  \w   -120.00  -8.00   1.00    1.00    --  -41.33 -77.00 -60.00  112
 34  \w   -120.00  -8.00   1.00    1.00    --  -41.33 -77.00 150.00  112
 35  \w      2.00  99.00   1.00    1.00    --   41.33-125.00 -60.00   97
 36  \w     15.00 117.00   1.00    1.00    --   41.33  38.00  30.00  102
 37  \w    -33.00  71.00   1.00    1.00    --   41.33 -57.00 120.00  104
 38  \w      8.00 120.00   1.00    1.00    --   41.33  77.00  30.00  112
 39  \w   -162.00 -49.00   1.00    4.00    --  -83.00 -77.00 -30.00  113
 40  \w   -162.00 -49.00   1.00    4.00    --  -83.00 -77.00  90.00  113
 41  \w   -157.00 -53.00   1.00    4.00    --  -83.00 -61.00   0.00  104
 42  \w   -162.00 -49.00   1.00    4.00    --  -83.00 -77.00-150.00  113
 43  \w   -162.00 -49.00   1.00    4.00    --  -83.00 -77.00 150.00  113
 44  \w   -162.00 -49.00   1.00    4.00    --  -83.00 -77.00 -90.00  113
 45  \w     78.00 158.00   1.00    4.00    --  108.36  61.00-180.00   80
 46  \w     81.00 158.00   1.00    4.00    --  108.36  45.00-120.00   77
 47  \w     78.00 158.00   1.00    4.00    --  108.36  30.00 -60.00   80
;
_diffrn_measurement_device 'four-circle\k-geometry diffractometer'
_diffrn_measurement_device_type 'Agilent SuperNova'
_diffrn_measurement_method '\w scans'
_diffrn_orient_matrix_type 'CrysAlisPro convention (1999,Acta A55,543-557)'
_diffrn_orient_matrix_UB_11 -0.0175513
_diffrn_orient_matrix_UB_12 0.021364
_diffrn_orient_matrix_UB_13 -0.1084395
_diffrn_orient_matrix_UB_21 0.0263628
_diffrn_orient_matrix_UB_22 -0.0417499
_diffrn_orient_matrix_UB_23 -0.0603194
_diffrn_orient_matrix_UB_31 -0.0467816
_diffrn_orient_matrix_UB_32 -0.031523
_diffrn_orient_matrix_UB_33 0.0067145
_diffrn_radiation_monochromator 'Multilayer optics'
_diffrn_radiation_probe x-ray
_diffrn_radiation_type CuK\a
_diffrn_radiation_wavelength 1.54184
_diffrn_reflns_av_R_equivalents 0.0514
_diffrn_reflns_av_unetI/netI 0.0588
_diffrn_reflns_Laue_measured_fraction_full 0.999
_diffrn_reflns_Laue_measured_fraction_max 0.999
_diffrn_reflns_limit_h_max 31
_diffrn_reflns_limit_h_min -33
_diffrn_reflns_limit_k_max 33
_diffrn_reflns_limit_k_min -33
_diffrn_reflns_limit_l_max 15
_diffrn_reflns_limit_l_min -15
_diffrn_reflns_number 81960
_diffrn_reflns_point_group_measured_fraction_max 0.999
_diffrn_reflns_theta_full 67.684
_diffrn_reflns_theta_max 69.995
_diffrn_reflns_theta_min 3.917
_diffrn_source 'micro-focus sealed X-ray tube'
_diffrn_source_current 0.8
_diffrn_source_power 0.04
_diffrn_source_voltage 50
_exptl_absorpt_coefficient_mu 1.379
_exptl_absorpt_correction_T_max 0.829
_exptl_absorpt_correction_T_min 0.677
_exptl_absorpt_correction_type analytical
_exptl_absorpt_process_details
;
        CrysAlisPro 1.171.38.46 (Rigaku Oxford Diffraction, 2015)
Analytical numeric absorption correction using a multifaceted crystal
                        model based on expressions derived by R.C. Clark & J.S.
        (Clark, R. C. & Reid, J. S. (1995). Acta Cryst. A51, 887-897)
        Empirical absorption correction using spherical harmonics,
 implemented in SCALE3 ABSPACK scaling algorithm.
;
_exptl_crystal_colour yellow
_exptl_crystal_density_diffrn 1.246
_exptl_crystal_density_method 'not measured'
_exptl_crystal_description prism
_exptl_crystal_F_000 3648
_exptl_crystal_size_max 0.427
_exptl_crystal_size_mid 0.221
_exptl_crystal_size_min 0.195
_refine_diff_density_max 0.758
_refine_diff_density_min -0.345
_refine_diff_density_rms 0.045
_refine_ls_extinction_method none
_refine_ls_goodness_of_fit_ref 1.065
_refine_ls_hydrogen_treatment mixed
_refine_ls_matrix_type full
_refine_ls_number_parameters 300
_refine_ls_number_reflns 4361
_refine_ls_number_restraints 58
_refine_ls_restrained_S_all 1.096
_refine_ls_R_factor_all 0.0525
_refine_ls_R_factor_gt 0.0484
_refine_ls_shift/su_max 0
_refine_ls_shift/su_mean 0
_refine_ls_structure_factor_coef Fsqd
_refine_ls_weighting_details 'w=1/[\s^2^(Fo^2^)+(0.0700P)^2^+10.4793P] where P=(Fo^2^+2Fc^2^)/3'
_refine_ls_weighting_scheme calc
_refine_ls_wR_factor_gt 0.1356
_refine_ls_wR_factor_ref 0.1396
_reflns_number_gt 3972
_reflns_number_total 4361
_reflns_threshold_expression 'I > 2\s(I)'
_cod_data_source_file jo8b02843_si_002.cif
_cod_data_source_block a20170100_am1651
_cod_original_cell_volume 9217.42(17)
_cod_original_sg_symbol_H-M 'I 41/a'
_cod_database_code 4035963

loop_
_space_group_symop_operation_xyz
'x, y, z'
'-y+3/4, x+1/4, z+1/4'
'-x, -y+1/2, z'
'y+1/4, -x+1/4, z+1/4'
'x+1/2, y+1/2, z+1/2'
'-y+5/4, x+3/4, z+3/4'
'-x+1/2, -y+1, z+1/2'
'y+3/4, -x+3/4, z+3/4'
'-x, -y, -z'
'y-3/4, -x-1/4, -z-1/4'
'x, y-1/2, -z'
'-y-1/4, x-1/4, -z-1/4'
'-x+1/2, -y+1/2, -z+1/2'
'y-1/4, -x+1/4, -z+1/4'
'x+1/2, y, -z+1/2'
'-y+1/4, x+1/4, -z+1/4'

loop_
_atom_site_label
_atom_site_type_symbol
_atom_site_fract_x
_atom_site_fract_y
_atom_site_fract_z
_atom_site_U_iso_or_equiv
_atom_site_adp_type
_atom_site_occupancy
_atom_site_calc_flag
_atom_site_disorder_assembly
_atom_site_disorder_group
P1 P 0.03069(2) 0.08181(2) 0.43273(4) 0.04095(17) Uani 1 d . .
F1 F -0.04553(7) 0.09119(9) 1.07819(14) 0.0961(7) Uani 1 d . .
O1 O 0.14329(5) 0.07161(5) 0.60465(14) 0.0505(4) Uani 1 d . .
O2 O -0.00672(5) 0.04735(6) 0.39401(12) 0.0488(4) Uani 1 d . .
O3 O 0.08216(5) 0.07503(5) 0.37811(13) 0.0482(4) Uani 1 d . .
N1 N -0.08060(6) 0.09870(7) 0.69720(17) 0.0509(5) Uani 1 d . .
H1 H -0.112286 0.104638 0.694006 0.061 Uiso 1 calc . .
N2 N 0.06941(6) 0.03422(5) 0.60206(13) 0.0351(4) Uani 1 d . .
C1 C -0.05025(8) 0.09275(8) 0.6101(2) 0.0472(5) Uani 1 d . .
H1A H -0.060451 0.094029 0.536846 0.057 Uiso 1 calc . .
C2 C -0.00315(7) 0.08471(7) 0.64367(18) 0.0405(4) Uani 1 d . .
C3 C -0.00475(7) 0.08468(7) 0.75923(18) 0.0435(5) Uani 1 d . .
C4 C 0.03009(8) 0.07729(10) 0.8409(2) 0.0540(6) Uani 1 d . .
H4 H 0.06338 0.070999 0.823011 0.065 Uiso 1 calc . .
C5 C 0.01577(10) 0.07923(12) 0.9465(2) 0.0675(7) Uani 1 d . .
H5 H 0.038971 0.07399 1.002536 0.081 Uiso 1 calc . .
C6 C -0.03296(10) 0.08890(12) 0.9714(2) 0.0680(7) Uani 1 d . .
C7 C -0.06881(9) 0.09658(10) 0.8968(2) 0.0604(6) Uani 1 d . .
H7 H -0.101789 0.103292 0.916635 0.073 Uiso 1 calc . .
C8 C -0.05385(7) 0.09394(8) 0.7898(2) 0.0478(5) Uani 1 d . .
C9 C 0.04242(7) 0.07933(7) 0.57690(17) 0.0378(4) Uani 1 d . .
H9 H 0.064366 0.107541 0.594956 0.045 Uiso 1 calc . .
C10 C 0.11818(7) 0.03435(7) 0.61599(16) 0.0353(4) Uani 1 d . .
C11 C 0.14238(7) -0.01270(6) 0.64776(15) 0.0334(4) Uani 1 d . .
C12 C 0.11857(8) -0.04908(7) 0.70588(17) 0.0429(5) Uani 1 d . .
H12 H 0.084827 -0.045791 0.723535 0.051 Uiso 1 calc . .
C13 C 0.14457(8) -0.09035(8) 0.7380(2) 0.0531(6) Uani 1 d . .
H13 H 0.128673 -0.115037 0.779207 0.064 Uiso 1 calc . .
C14 C 0.19338(8) -0.09586(8) 0.71043(19) 0.0490(5) Uani 1 d . .
H14 H 0.21069 -0.124492 0.731799 0.059 Uiso 1 calc . .
C15 C 0.21698(8) -0.05992(8) 0.65205(17) 0.0448(5) Uani 1 d . .
H15 H 0.250502 -0.063744 0.632912 0.054 Uiso 1 calc . .
C16 C 0.19166(7) -0.01830(7) 0.62151(17) 0.0412(4) Uani 1 d . .
H16 H 0.208047 0.006719 0.582211 0.049 Uiso 1 calc . .
C17 C 0.09470(10) 0.03026(8) 0.3180(2) 0.0556(6) Uani 1 d . .
H17 H 0.078908 0.001382 0.353555 0.067 Uiso 1 calc . .
C18 C 0.14893(12) 0.02487(13) 0.3235(3) 0.0814(9) Uani 1 d . .
H18A H 0.159258 0.02365 0.39918 0.122 Uiso 1 calc . .
H18B H 0.164518 0.052916 0.287894 0.122 Uiso 1 calc . .
H18C H 0.158734 -0.00549 0.28714 0.122 Uiso 1 calc . .
C19 C 0.07518(13) 0.03528(12) 0.2051(2) 0.0762(8) Uani 1 d . .
H19A H 0.088757 0.064913 0.171799 0.114 Uiso 1 calc . .
H19B H 0.039334 0.037673 0.207271 0.114 Uiso 1 calc . .
H19C H 0.084735 0.006508 0.162613 0.114 Uiso 1 calc . .
O4 O 0.01807(16) 0.13686(10) 0.4080(3) 0.0453(8) Uani 0.757(3) d A 1
C20 C -0.00822(11) 0.15097(12) 0.3100(3) 0.0575(8) Uani 0.757(3) d A 1
H20 H -0.021552 0.121035 0.273732 0.069 Uiso 0.757(3) calc A 1
C21 C 0.02799(15) 0.17598(15) 0.2367(3) 0.0707(11) Uani 0.757(3) d A 1
H21A H 0.053423 0.152544 0.21514 0.106 Uiso 0.757(3) calc A 1
H21B H 0.043158 0.203565 0.274815 0.106 Uiso 0.757(3) calc A 1
H21C H 0.010971 0.188103 0.172374 0.106 Uiso 0.757(3) calc A 1
C22 C -0.04957(15) 0.18362(16) 0.3435(4) 0.0922(14) Uani 0.757(3) d A 1
H22A H -0.036753 0.210678 0.387251 0.138 Uiso 0.757(3) calc A 1
H22B H -0.07325 0.164716 0.386052 0.138 Uiso 0.757(3) calc A 1
H22C H -0.065795 0.196847 0.279285 0.138 Uiso 0.757(3) calc A 1
C20B C -0.0185(3) 0.1650(3) 0.3833(8) 0.0575(8) Uani 0.243(3) d A 2
H20B H -0.047162 0.142501 0.374587 0.069 Uiso 0.243(3) calc A 2
C21B C -0.0005(5) 0.1790(5) 0.2709(9) 0.0707(11) Uani 0.243(3) d A 2
H21D H 0.024333 0.204821 0.276836 0.106 Uiso 0.243(3) calc A 2
H21E H -0.028208 0.191032 0.227948 0.106 Uiso 0.243(3) calc A 2
H21F H 0.013788 0.150185 0.235781 0.106 Uiso 0.243(3) calc A 2
C22B C -0.0353(5) 0.2090(4) 0.4504(12) 0.0922(14) Uani 0.243(3) d A 2
H22D H -0.012357 0.236259 0.440211 0.138 Uiso 0.243(3) calc A 2
H22E H -0.036164 0.199827 0.526816 0.138 Uiso 0.243(3) calc A 2
H22F H -0.068152 0.219034 0.427177 0.138 Uiso 0.243(3) calc A 2
O4B O 0.0193(5) 0.1387(3) 0.4439(8) 0.043(3) Uani 0.243(3) d A 2
H2 H 0.0526(8) 0.0088(6) 0.605(2) 0.050(7) Uiso 1 d . .

loop_
_atom_site_aniso_label
_atom_site_aniso_U_11
_atom_site_aniso_U_22
_atom_site_aniso_U_33
_atom_site_aniso_U_23
_atom_site_aniso_U_13
_atom_site_aniso_U_12
P1 0.0368(3) 0.0313(3) 0.0547(3) 0.0148(2) -0.0060(2) -0.00589(19)
F1 0.0720(11) 0.1564(19) 0.0600(10) -0.0171(11) 0.0113(8) 0.0235(11)
O1 0.0353(7) 0.0304(7) 0.0857(11) 0.0118(7) -0.0106(7) -0.0050(6)
O2 0.0457(8) 0.0497(8) 0.0511(8) 0.0167(7) -0.0121(6) -0.0141(6)
O3 0.0446(8) 0.0409(8) 0.0592(9) 0.0095(7) 0.0011(7) -0.0076(6)
N1 0.0290(8) 0.0511(11) 0.0725(13) -0.0040(9) -0.0084(8) 0.0079(7)
N2 0.0307(8) 0.0264(8) 0.0480(9) 0.0034(6) -0.0038(7) -0.0019(6)
C1 0.0378(11) 0.0418(11) 0.0619(13) -0.0010(9) -0.0107(9) 0.0023(8)
C2 0.0327(10) 0.0326(10) 0.0561(12) -0.0020(8) -0.0071(8) 0.0016(7)
C3 0.0309(10) 0.0415(11) 0.0581(13) -0.0062(9) -0.0059(9) 0.0048(8)
C4 0.0342(11) 0.0713(15) 0.0566(13) -0.0068(11) -0.0055(9) 0.0110(10)
C5 0.0472(13) 0.099(2) 0.0562(15) -0.0081(14) -0.0069(11) 0.0169(13)
C6 0.0542(15) 0.093(2) 0.0568(15) -0.0132(14) 0.0054(12) 0.0134(13)
C7 0.0375(12) 0.0694(16) 0.0743(16) -0.0137(13) 0.0043(11) 0.0115(11)
C8 0.0333(10) 0.0445(11) 0.0656(14) -0.0069(10) -0.0051(9) 0.0076(8)
C9 0.0309(9) 0.0282(9) 0.0544(11) 0.0017(8) -0.0057(8) -0.0010(7)
C10 0.0328(9) 0.0283(9) 0.0449(10) 0.0023(7) -0.0023(7) -0.0014(7)
C11 0.0338(9) 0.0286(9) 0.0377(9) 0.0005(7) -0.0030(7) -0.0008(7)
C12 0.0364(10) 0.0410(10) 0.0512(12) 0.0126(9) -0.0046(9) -0.0036(8)
C13 0.0489(12) 0.0418(11) 0.0686(15) 0.0219(10) -0.0099(11) -0.0050(9)
C14 0.0536(13) 0.0339(10) 0.0596(13) 0.0053(9) -0.0110(10) 0.0079(9)
C15 0.0423(11) 0.0446(11) 0.0476(11) 0.0001(9) 0.0028(9) 0.0110(9)
C16 0.0378(10) 0.0382(10) 0.0477(11) 0.0067(8) 0.0044(8) 0.0019(8)
C17 0.0666(15) 0.0405(12) 0.0597(14) 0.0105(10) 0.0095(11) -0.0015(10)
C18 0.0717(19) 0.086(2) 0.087(2) 0.0088(17) 0.0128(16) 0.0247(16)
C19 0.091(2) 0.081(2) 0.0571(16) 0.0047(14) 0.0084(14) -0.0138(16)
O4 0.0536(14) 0.0346(12) 0.0476(19) 0.0197(10) -0.0032(14) 0.0004(9)
C20 0.0561(16) 0.0465(15) 0.0699(19) 0.0230(15) -0.0164(15) -0.0063(12)
C21 0.078(3) 0.0627(19) 0.072(2) 0.0292(17) -0.0085(19) -0.006(2)
C22 0.071(2) 0.072(2) 0.134(4) 0.045(2) 0.001(2) 0.0163(19)
C20B 0.0561(16) 0.0465(15) 0.0699(19) 0.0230(15) -0.0164(15) -0.0063(12)
C21B 0.078(3) 0.0627(19) 0.072(2) 0.0292(17) -0.0085(19) -0.006(2)
C22B 0.071(2) 0.072(2) 0.134(4) 0.045(2) 0.001(2) 0.0163(19)
O4B 0.044(4) 0.043(4) 0.043(5) 0.025(3) -0.004(3) -0.001(3)

loop_
_atom_type_symbol
_atom_type_number_in_cell
C 352
H 416
F 16
N 32
O 64
P 16

loop_
_exptl_crystal_face_index_h
_exptl_crystal_face_index_k
_exptl_crystal_face_index_l
_exptl_crystal_face_perp_dist
-5 -2 -2 0.1682
3 -3 5 0.0835
5 4 -1 0.1972
-3 5 -8 0.105
-3 5 1 0.0591
2 -5 0 0.0857
-3 -5 4 0.1191
-5 0 -4 0.1263
-5 -4 1 0.1771

loop_
_geom_angle_atom_site_label_1
_geom_angle_atom_site_label_2
_geom_angle_atom_site_label_3
_geom_angle
O2 P1 O3 113.90(9)
O2 P1 C9 114.85(9)
O2 P1 O4 113.31(16)
O2 P1 O4B 121.2(4)
O3 P1 C9 105.24(9)
O3 P1 O4 102.96(17)
O3 P1 O4B 109.1(5)
O4 P1 C9 105.45(14)
O4B P1 C9 89.1(3)
C17 O3 P1 121.63(14)
C1 N1 H1 125.4
C8 N1 H1 125.4
C8 N1 C1 109.22(17)
C9 N2 H2 115.6(17)
C10 N2 C9 121.52(15)
C10 N2 H2 122.9(17)
N1 C1 H1A 124.9
C2 C1 N1 110.2(2)
C2 C1 H1A 124.9
C1 C2 C3 106.03(19)
C1 C2 C9 128.7(2)
C3 C2 C9 125.22(17)
C4 C3 C2 134.5(2)
C4 C3 C8 118.2(2)
C8 C3 C2 107.26(18)
C3 C4 H4 120.3
C5 C4 C3 119.5(2)
C5 C4 H4 120.3
C4 C5 H5 120.2
C4 C5 C6 119.5(2)
C6 C5 H5 120.2
F1 C6 C5 117.5(2)
C7 C6 F1 118.0(2)
C7 C6 C5 124.5(2)
C6 C7 H7 122.3
C6 C7 C8 115.4(2)
C8 C7 H7 122.3
N1 C8 C3 107.3(2)
N1 C8 C7 129.9(2)
C7 C8 C3 122.9(2)
P1 C9 H9 107.3
N2 C9 P1 109.19(13)
N2 C9 C2 112.34(16)
N2 C9 H9 107.3
C2 C9 P1 113.17(14)
C2 C9 H9 107.3
O1 C10 N2 122.55(17)
O1 C10 C11 119.45(16)
N2 C10 C11 117.99(15)
C12 C11 C10 122.94(17)
C12 C11 C16 119.66(18)
C16 C11 C10 117.32(16)
C11 C12 H12 120.3
C11 C12 C13 119.31(19)
C13 C12 H12 120.3
C12 C13 H13 119.7
C14 C13 C12 120.6(2)
C14 C13 H13 119.7
C13 C14 H14 119.9
C15 C14 C13 120.15(19)
C15 C14 H14 119.9
C14 C15 H15 120.2
C14 C15 C16 119.7(2)
C16 C15 H15 120.2
C11 C16 H16 119.7
C15 C16 C11 120.60(19)
C15 C16 H16 119.7
O3 C17 H17 109.3
O3 C17 C18 106.8(2)
O3 C17 C19 108.3(2)
C18 C17 H17 109.3
C18 C17 C19 113.8(2)
C19 C17 H17 109.3
C17 C18 H18A 109.5
C17 C18 H18B 109.5
C17 C18 H18C 109.5
H18A C18 H18B 109.5
H18A C18 H18C 109.5
H18B C18 H18C 109.5
C17 C19 H19A 109.5
C17 C19 H19B 109.5
C17 C19 H19C 109.5
H19A C19 H19B 109.5
H19A C19 H19C 109.5
H19B C19 H19C 109.5
C20 O4 P1 121.4(3)
O4 C20 H20 109.7
O4 C20 C21 107.4(3)
O4 C20 C22 107.2(3)
C21 C20 H20 109.7
C22 C20 H20 109.7
C22 C20 C21 113.1(3)
C20 C21 H21A 109.5
C20 C21 H21B 109.5
C20 C21 H21C 109.5
H21A C21 H21B 109.5
H21A C21 H21C 109.5
H21B C21 H21C 109.5
C20 C22 H22A 109.5
C20 C22 H22B 109.5
C20 C22 H22C 109.5
H22A C22 H22B 109.5
H22A C22 H22C 109.5
H22B C22 H22C 109.5
C21B C20B H20B 107.8
C21B C20B C22B 113.4(9)
C22B C20B H20B 107.8
O4B C20B H20B 107.8
O4B C20B C21B 111.4(9)
O4B C20B C22B 108.4(8)
C20B C21B H21D 109.5
C20B C21B H21E 109.5
C20B C21B H21F 109.5
H21D C21B H21E 109.5
H21D C21B H21F 109.5
H21E C21B H21F 109.5
C20B C22B H22D 109.5
C20B C22B H22E 109.5
C20B C22B H22F 109.5
H22D C22B H22E 109.5
H22D C22B H22F 109.5
H22E C22B H22F 109.5
C20B O4B P1 124.8(8)

loop_
_geom_bond_atom_site_label_1
_geom_bond_atom_site_label_2
_geom_bond_distance
P1 O2 1.4675(15)
P1 O3 1.5691(16)
P1 C9 1.817(2)
P1 O4 1.570(3)
P1 O4B 1.588(6)
F1 C6 1.370(3)
O1 C10 1.233(2)
O3 C17 1.471(3)
N1 H1 0.88
N1 C1 1.371(3)
N1 C8 1.367(3)
N2 C9 1.467(2)
N2 C10 1.341(2)
N2 H2 0.833(7)
C1 H1A 0.95
C1 C2 1.368(3)
C2 C3 1.433(3)
C2 C9 1.500(3)
C3 C4 1.403(3)
C3 C8 1.414(3)
C4 H4 0.95
C4 C5 1.367(4)
C5 H5 0.95
C5 C6 1.389(4)
C6 C7 1.361(4)
C7 H7 0.95
C7 C8 1.390(4)
C9 H9 1
C10 C11 1.495(2)
C11 C12 1.387(3)
C11 C16 1.391(3)
C12 H12 0.95
C12 C13 1.388(3)
C13 H13 0.95
C13 C14 1.382(3)
C14 H14 0.95
C14 C15 1.378(3)
C15 H15 0.95
C15 C16 1.381(3)
C16 H16 0.95
C17 H17 1
C17 C18 1.487(4)
C17 C19 1.504(4)
C18 H18A 0.98
C18 H18B 0.98
C18 H18C 0.98
C19 H19A 0.98
C19 H19B 0.98
C19 H19C 0.98
O4 C20 1.462(3)
C20 H20 1
C20 C21 1.505(4)
C20 C22 1.495(4)
C21 H21A 0.98
C21 H21B 0.98
C21 H21C 0.98
C22 H22A 0.98
C22 H22B 0.98
C22 H22C 0.98
C20B H20B 1
C20B C21B 1.525(7)
C20B C22B 1.529(7)
C20B O4B 1.464(6)
C21B H21D 0.98
C21B H21E 0.98
C21B H21F 0.98
C22B H22D 0.98
C22B H22E 0.98
C22B H22F 0.98

loop_
_geom_torsion_atom_site_label_1
_geom_torsion_atom_site_label_2
_geom_torsion_atom_site_label_3
_geom_torsion_atom_site_label_4
_geom_torsion
P1 O3 C17 C18 -153.42(18)
P1 O3 C17 C19 83.6(2)
P1 O4 C20 C21 -108.0(4)
P1 O4 C20 C22 130.2(3)
F1 C6 C7 C8 179.8(3)
O1 C10 C11 C12 151.3(2)
O1 C10 C11 C16 -25.5(3)
O2 P1 O3 C17 -16.06(18)
O2 P1 C9 N2 72.58(15)
O2 P1 C9 C2 -53.34(16)
O2 P1 O4 C20 -33.9(4)
O2 P1 O4B C20B -24.2(12)
O3 P1 C9 N2 -53.50(14)
O3 P1 C9 C2 -179.43(13)
O3 P1 O4 C20 89.6(3)
O3 P1 O4B C20B 111.1(10)
N1 C1 C2 C3 1.3(2)
N1 C1 C2 C9 -175.92(19)
N2 C10 C11 C12 -28.0(3)
N2 C10 C11 C16 155.19(19)
C1 N1 C8 C3 0.0(2)
C1 N1 C8 C7 -179.3(2)
C1 C2 C3 C4 178.0(2)
C1 C2 C3 C8 -1.2(2)
C1 C2 C9 P1 -2.6(3)
C1 C2 C9 N2 -126.8(2)
C2 C3 C4 C5 -179.1(3)
C2 C3 C8 N1 0.7(2)
C2 C3 C8 C7 -179.9(2)
C3 C2 C9 P1 -179.27(16)
C3 C2 C9 N2 56.5(3)
C3 C4 C5 C6 -0.6(4)
C4 C3 C8 N1 -178.7(2)
C4 C3 C8 C7 0.8(3)
C4 C5 C6 F1 -179.1(3)
C4 C5 C6 C7 0.4(5)
C5 C6 C7 C8 0.3(5)
C6 C7 C8 N1 178.4(3)
C6 C7 C8 C3 -0.9(4)
C8 N1 C1 C2 -0.8(3)
C8 C3 C4 C5 0.0(4)
C9 P1 O3 C17 110.60(16)
C9 P1 O4 C20 -160.3(3)
C9 P1 O4B C20B -143.1(10)
C9 N2 C10 O1 -2.8(3)
C9 N2 C10 C11 176.50(17)
C9 C2 C3 C4 -4.7(4)
C9 C2 C3 C8 176.10(18)
C10 N2 C9 P1 99.24(18)
C10 N2 C9 C2 -134.35(19)
C10 C11 C12 C13 -176.0(2)
C10 C11 C16 C15 177.38(19)
C11 C12 C13 C14 -1.5(4)
C12 C11 C16 C15 0.5(3)
C12 C13 C14 C15 1.0(4)
C13 C14 C15 C16 0.2(3)
C14 C15 C16 C11 -1.0(3)
C16 C11 C12 C13 0.7(3)
O4 P1 O3 C17 -139.2(2)
O4 P1 C9 N2 -161.9(2)
O4 P1 C9 C2 72.1(2)
C21B C20B O4B P1 -82.0(13)
C22B C20B O4B P1 152.6(10)
O4B P1 O3 C17 -155.0(4)
O4B P1 C9 N2 -163.0(5)
O4B P1 C9 C2 71.0(5)
